data_7234652
loop_
_publ_author_name
'Tarek H. El-Assaad'
'Manuel Auer'
'Raul Castaneda'
'Kassem M. Hallal'
'Fadi M. Jradi'
'Lorenzo Mosca'
'Rony S. Khnayzer'
'Digambara Patra'
'Tatiana V. Timofeeva'
'Jean-Luc Bredas'
'Emil J. W. List-Kratochvil'
'Brigitte Wex'
'Bilal R. Kaafarani'

_publ_section_title
;
 Tetraaryl pyrenes: photophysical properties, computational studies,
 crystal structures, and application in OLEDs
;
_journal_name_full 'Journal of Materials Chemistry C'
_journal_page_first 3041
_journal_page_last 3058
_journal_paper_doi 10.1039/C5TC02849C
_journal_volume 4
_journal_year 2016
_chemical_formula_moiety 'C40 H22 F4'
_chemical_formula_sum 'C40 H22 F4'
_chemical_formula_weight 578.61
_chemical_name_systematic 'Pyrene, 1,3,6,8-tetrakis(4-fluorophenyl)-'
_space_group_crystal_system monoclinic
_space_group_IT_number 14
_space_group_name_Hall '-P 2yn'
_space_group_name_H-M_alt 'P 1 21/n 1'
_symmetry_Int_Tables_number 14
_atom_sites_solution_primary direct
_cell_angle_alpha 90
_cell_angle_beta 90.739(12)
_cell_angle_gamma 90
_cell_formula_units_Z 2
_cell_length_a 3.914(3)
_cell_length_b 11.932(10)
_cell_length_c 27.87(2)
_cell_measurement_temperature 100
_cell_volume 1301.5(17)
_computing_molecular_graphics 'Olex2 (Dolomanov et al., 2009)'
_computing_publication_material 'Olex2 (Dolomanov et al., 2009)'
_computing_structure_refinement 'olex2.refine (Bourhis et al., 2013)'
_computing_structure_solution 'XS (Sheldrick, 2008)'
_diffrn_ambient_temperature 100
_diffrn_measured_fraction_theta_full 0.9911
_diffrn_measured_fraction_theta_max 0.9911
_diffrn_radiation_type 'Mo K\a'
_diffrn_radiation_wavelength 0.71073
_diffrn_reflns_av_R_equivalents 0.0000
_diffrn_reflns_av_unetI/netI 0.1239
_diffrn_reflns_limit_h_max 5
_diffrn_reflns_limit_h_min -5
_diffrn_reflns_limit_k_max 17
_diffrn_reflns_limit_k_min 0
_diffrn_reflns_limit_l_max 39
_diffrn_reflns_limit_l_min 0
_diffrn_reflns_number 3961
_diffrn_reflns_theta_full 25.2493
_diffrn_reflns_theta_max 25.25
_diffrn_reflns_theta_min 4.39
_exptl_absorpt_coefficient_mu 0.104
_exptl_absorpt_correction_T_max 0.7461
_exptl_absorpt_correction_T_min 0.4997
_exptl_absorpt_correction_type multi-scan
_exptl_absorpt_process_details
;
SADABS-2012/1 (Bruker,2012) was used for absorption correction. wR2(int) was 
0.1441 before and 0.0753 after correction. The Ratio of minimum to maximum 
transmission is 0.6697. The \l/2 correction factor is 0.0015.
;
_exptl_crystal_colour 'clear yellowish yellow'
_exptl_crystal_colour_lustre clear
_exptl_crystal_colour_modifier yellowish
_exptl_crystal_colour_primary yellow
_exptl_crystal_density_diffrn 1.4763
_exptl_crystal_description needle
_exptl_crystal_F_000 596.3492
_exptl_crystal_preparation Luminescent
_exptl_crystal_recrystallization_method 'Re-crystallisation from solvent: '
_exptl_crystal_size_max 0.3
_exptl_crystal_size_mid 0.2
_exptl_crystal_size_min 0.1
_refine_diff_density_max 0.5999
_refine_diff_density_min -0.5095
_refine_diff_density_rms 0.1448
_refine_ls_d_res_high 0.8331
_refine_ls_d_res_low 4.6450
_refine_ls_extinction_expression Fc^*^=kFc[1+0.001xFc^2^\l^3^/sin(2\q)]^-1/4^
_refine_ls_goodness_of_fit_ref 1.0639
_refine_ls_hydrogen_treatment refall
_refine_ls_matrix_type full
_refine_ls_number_constraints 22
_refine_ls_number_parameters 200
_refine_ls_number_reflns 2336
_refine_ls_number_restraints 0
_refine_ls_restrained_S_all 1.0639
_refine_ls_R_factor_all 0.1332
_refine_ls_R_factor_gt 0.1071
_refine_ls_shift/su_max 0.0005
_refine_ls_shift/su_mean 0.0002
_refine_ls_structure_factor_coef Fsqd
_refine_ls_weighting_details 'w=1/[\s^2^(Fo^2^)+(0.1628P)^2^+7.5855P] where P=(Fo^2^+2Fc^2^)/3'
_refine_ls_weighting_scheme calc
_refine_ls_wR_factor_gt 0.2833
_refine_ls_wR_factor_ref 0.3119
_reflns_Friedel_coverage 0.0
_reflns_limit_h_max 4
_reflns_limit_h_min -4
_reflns_limit_k_max 14
_reflns_limit_k_min 0
_reflns_limit_l_max 33
_reflns_limit_l_min -3
_reflns_number_gt 1807
_reflns_number_total 2336
_reflns_threshold_expression I>=2u(I)
_cod_data_source_file J-Mater-Chem-C-2016-4-3041.cif
_cod_data_source_block KNH-I-11C
_cod_original_cell_volume 1301.6(18)
_cod_database_code 7234652
_olex2_refinement_description
;
1. Fixed Uiso
 At 1.2 times of:
  All C(H) groups
2.a Aromatic/amide H refined with riding coordinates:
 C1(H1), C6(H6), C8(H8), C10(H10), C11(H11), C13(H13), C14(H14), C16(H16),
 C17(H17), C19(H19), C20(H20)
;

loop_
_space_group_symop_id
_space_group_symop_operation_xyz
1 x,y,z
2 -x+1/2,y+1/2,-z+1/2
3 -x,-y,-z
4 x-1/2,-y-1/2,z-1/2

loop_
_atom_site_label
_atom_site_type_symbol
_atom_site_fract_x
_atom_site_fract_y
_atom_site_fract_z
_atom_site_U_iso_or_equiv
_atom_site_adp_type
_atom_site_occupancy
_atom_site_refinement_flags_posn
F1 F 0.9106(12) 0.7382(3) 0.27816(13) 0.0331(12) Uani 1.000000 .
F2 F 0.0717(11) -0.1281(3) 0.12107(15) 0.0305(11) Uani 1.000000 .
C1 C 0.7822(16) 0.6455(5) 0.0538(2) 0.0155(14) Uani 1.000000 .
H1 H 0.8874(16) 0.6854(5) 0.0795(2) 0.0186(16) Uiso 1.000000 R
C2 C 0.6264(17) 0.5401(5) 0.0633(2) 0.0168(14) Uani 1.000000 .
C3 C 0.4972(15) 0.4759(5) 0.0238(2) 0.0148(13) Uani 1.000000 .
C4 C 0.3691(16) 0.3660(5) 0.0310(2) 0.0151(13) Uani 1.000000 .
C5 C 0.3851(15) 0.3190(5) 0.0777(2) 0.0151(13) Uani 1.000000 .
C6 C 0.4925(16) 0.3867(5) 0.1156(2) 0.0159(14) Uani 1.000000 .
H6 H 0.4882(16) 0.3563(5) 0.1471(2) 0.0191(16) Uiso 1.000000 R
C7 C 0.6053(16) 0.4958(5) 0.1100(2) 0.0148(13) Uani 1.000000 .
C8 C 0.2149(16) 0.3094(5) -0.0094(2) 0.0164(14) Uani 1.000000 .
H8 H 0.1088(16) 0.2387(5) -0.0047(2) 0.0197(16) Uiso 1.000000 R
C9 C 0.6941(15) 0.5614(5) 0.1542(2) 0.0144(13) Uani 1.000000 .
C10 C 0.5784(17) 0.6705(5) 0.1595(2) 0.0192(14) Uani 1.000000 .
H10 H 0.4454(17) 0.7041(5) 0.1347(2) 0.0231(17) Uiso 1.000000 R
C11 C 0.6556(19) 0.7316(5) 0.2011(2) 0.0229(15) Uani 1.000000 .
H11 H 0.5846(19) 0.8074(5) 0.2042(2) 0.0275(18) Uiso 1.000000 R
C12 C 0.8366(18) 0.6795(6) 0.2374(2) 0.0224(15) Uani 1.000000 .
C13 C 0.9467(17) 0.5702(6) 0.2343(2) 0.0215(15) Uani 1.000000 .
H13 H 1.0679(17) 0.5360(6) 0.2602(2) 0.0258(18) Uiso 1.000000 R
C14 C 0.8759(17) 0.5113(5) 0.1924(2) 0.0182(14) Uani 1.000000 .
H14 H 0.9516(17) 0.4360(5) 0.1895(2) 0.0218(17) Uiso 1.000000 R
C15 C 0.2886(16) 0.2002(5) 0.0877(2) 0.0163(14) Uani 1.000000 .
C16 C 0.4023(17) 0.1123(5) 0.0586(2) 0.0188(14) Uani 1.000000 .
H16 H 0.5306(17) 0.1288(5) 0.0308(2) 0.0226(17) Uiso 1.000000 R
C17 C 0.3297(19) 0.0017(5) 0.0698(2) 0.0213(15) Uani 1.000000 .
H17 H 0.4040(19) -0.0579(5) 0.0499(2) 0.0256(18) Uiso 1.000000 R
C18 C 0.1480(18) -0.0191(5) 0.1105(2) 0.0207(15) Uani 1.000000 .
C19 C 0.0352(17) 0.0641(5) 0.1407(2) 0.0203(14) Uani 1.000000 .
H19 H -0.0887(17) 0.0468(5) 0.1688(2) 0.0243(17) Uiso 1.000000 R
C20 C 0.1087(17) 0.1733(5) 0.1286(2) 0.0181(14) Uani 1.000000 .
H20 H 0.0335(17) 0.2320(5) 0.1489(2) 0.0218(17) Uiso 1.000000 R

loop_
_atom_site_aniso_label
_atom_site_aniso_U_11
_atom_site_aniso_U_22
_atom_site_aniso_U_33
_atom_site_aniso_U_12
_atom_site_aniso_U_13
_atom_site_aniso_U_23
F1 0.054(3) 0.030(2) 0.016(2) -0.004(2) -0.0054(19) -0.0110(16)
F2 0.043(3) 0.0084(18) 0.040(2) -0.0037(17) -0.002(2) 0.0057(16)
C1 0.021(3) 0.010(3) 0.016(3) -0.001(2) -0.003(2) -0.003(2)
C2 0.023(3) 0.008(3) 0.019(3) 0.000(2) -0.003(3) -0.002(2)
C3 0.017(3) 0.009(3) 0.018(3) 0.002(2) -0.003(2) 0.000(2)
C4 0.014(3) 0.011(3) 0.020(3) -0.001(2) -0.001(2) -0.002(2)
C5 0.013(3) 0.012(3) 0.020(3) -0.001(2) 0.000(2) 0.001(2)
C6 0.021(3) 0.012(3) 0.015(3) 0.004(2) -0.000(2) -0.001(2)
C7 0.019(3) 0.009(3) 0.017(3) -0.002(2) -0.006(2) -0.002(2)
C8 0.021(3) 0.008(3) 0.020(3) -0.002(2) 0.001(2) 0.000(2)
C9 0.014(3) 0.014(3) 0.015(3) -0.005(2) -0.002(2) 0.001(2)
C10 0.023(3) 0.017(3) 0.018(3) -0.004(3) -0.001(3) -0.003(2)
C11 0.036(4) 0.013(3) 0.020(3) -0.004(3) 0.001(3) -0.004(3)
C12 0.033(4) 0.025(4) 0.010(3) -0.010(3) 0.002(3) -0.008(3)
C13 0.023(4) 0.025(4) 0.017(3) -0.008(3) -0.005(3) -0.000(3)
C14 0.024(3) 0.015(3) 0.016(3) -0.005(3) -0.002(3) 0.002(2)
C15 0.022(3) 0.010(3) 0.017(3) 0.003(2) -0.005(2) 0.000(2)
C16 0.026(4) 0.016(3) 0.015(3) -0.003(3) -0.002(3) 0.000(2)
C17 0.035(4) 0.010(3) 0.018(3) 0.007(3) -0.006(3) -0.005(2)
C18 0.032(4) 0.003(3) 0.027(4) -0.002(3) -0.009(3) 0.003(2)
C19 0.022(3) 0.020(3) 0.019(3) 0.001(3) -0.000(3) 0.006(3)
C20 0.027(3) 0.010(3) 0.018(3) -0.001(3) -0.004(3) -0.001(2)

loop_
_atom_type_symbol
_atom_type_scat_dispersion_real
_atom_type_scat_dispersion_imag
_atom_type_scat_Cromer_Mann_a1
_atom_type_scat_Cromer_Mann_a2
_atom_type_scat_Cromer_Mann_a3
_atom_type_scat_Cromer_Mann_a4
_atom_type_scat_Cromer_Mann_b1
_atom_type_scat_Cromer_Mann_b2
_atom_type_scat_Cromer_Mann_b3
_atom_type_scat_Cromer_Mann_b4
_atom_type_scat_Cromer_Mann_c
_atom_type_scat_source
_atom_type_scat_dispersion_source
H 0.00000 0.00000 0.49300 0.32291 0.14019 0.04081 10.51090 26.12570 3.14236 57.79970 0.0030380000826 'International Tables Volume C Table 6.1.1.4 (pp. 500-502)' 'Henke, Gullikson and Davis, At. Data and Nucl. Data Tables, 1993, 54, 2'
C 0.00347 0.00161 2.31000 1.02000 1.58860 0.86500 20.84390 10.20750 0.56870 51.65120 0.215599998832 'International Tables Volume C Table 6.1.1.4 (pp. 500-502)' 'Henke, Gullikson and Davis, At. Data and Nucl. Data Tables, 1993, 54, 2'
F 0.01794 0.01033 3.53920 2.64120 1.51700 1.02430 10.28250 4.29440 0.26150 26.14760 0.277599990368 'International Tables Volume C Table 6.1.1.4 (pp. 500-502)' 'Henke, Gullikson and Davis, At. Data and Nucl. Data Tables, 1993, 54, 2'

loop_
_geom_angle_atom_site_label_1
_geom_angle_atom_site_label_2
_geom_angle_atom_site_label_3
_geom_angle
_geom_angle_site_symmetry_1
_geom_angle_site_symmetry_3
C8 C1 C2 122.1(6) 3_665 .
C3 C2 C1 118.5(5) . .
C7 C2 C1 122.3(5) . .
C7 C2 C3 119.2(5) . .
C3 C3 C2 119.0(7) 3_665 .
C4 C3 C2 120.5(5) . .
C5 C4 C3 119.0(5) . .
C8 C4 C3 118.0(5) . .
C8 C4 C5 123.0(5) . .
C6 C5 C4 118.5(5) . .
C15 C5 C4 122.7(5) . .
C15 C5 C6 118.8(5) . .
C7 C6 C5 123.7(6) . .
C6 C7 C2 118.7(5) . .
C9 C7 C2 123.3(5) . .
C9 C7 C6 118.1(5) . .
C4 C8 C1 121.4(6) . 3_665
C10 C9 C7 120.4(5) . .
C14 C9 C7 120.7(6) . .
C14 C9 C10 118.8(6) . .
C11 C10 C9 120.6(6) . .
C12 C11 C10 118.5(6) . .
C11 C12 F1 118.8(6) . .
C13 C12 F1 118.5(6) . .
C13 C12 C11 122.7(6) . .
C14 C13 C12 118.2(6) . .
C13 C14 C9 121.0(6) . .
C16 C15 C5 121.1(6) . .
C20 C15 C5 120.5(5) . .
C20 C15 C16 118.1(6) . .
C17 C16 C15 120.9(6) . .
C18 C17 C16 118.0(6) . .
C17 C18 F2 117.9(6) . .
C19 C18 F2 118.8(6) . .
C19 C18 C17 123.3(6) . .
C20 C19 C18 117.6(6) . .
C19 C20 C15 122.1(6) . .

loop_
_geom_bond_atom_site_label_1
_geom_bond_atom_site_label_2
_geom_bond_distance
_geom_bond_site_symmetry_2
F1 C12 1.363(7) .
F2 C18 1.367(7) .
C1 C2 1.425(8) .
C1 C8 1.349(8) 3_665
C2 C3 1.430(8) .
C2 C7 1.407(8) .
C3 C3 1.444(12) 3_665
C3 C4 1.419(8) .
C4 C5 1.418(8) .
C4 C8 1.438(9) .
C5 C6 1.391(8) .
C5 C15 1.494(8) .
C6 C7 1.384(8) .
C7 C9 1.498(8) .
C9 C10 1.387(9) .
C9 C14 1.405(8) .
C10 C11 1.400(9) .
C11 C12 1.376(10) .
C12 C13 1.376(10) .
C13 C14 1.388(9) .
C15 C16 1.403(9) .
C15 C20 1.384(9) .
C16 C17 1.387(9) .
C17 C18 1.369(10) .
C18 C19 1.377(9) .
C19 C20 1.377(9) .
